data_4303787
loop_
_publ_author_name
'Vincent J. Catalano'
'Adam L. Moore'
'Jason Shearer'
'Jineun Kim'

_publ_contact_author_address
;
Department of Chemistry
University of Nevada
Reno, NV  89557
;
_publ_contact_author_email vjc@unr.edu
_publ_contact_author_name 'Professor Vincent J. Catalano'
_publ_contact_author_phone '775 784 1329'
_publ_section_title
;
Luminescent Copper(I) Halide Butterfly Dimers Coordinated to
[Au(CH3imCH2py)2]BF4 and [Au(CH3imCH2quin)2]BF4
;
_journal_name_full 'Inorganic Chemistry'
_journal_page_first 11362
_journal_page_last 11375
_journal_paper_doi 10.1021/ic901914n
_journal_volume 48
_journal_year 2009
_chemical_formula_sum 'C20 H22 Au B Br2 Cu2 F4 N6'
_chemical_formula_weight 917.11
_chemical_name_common 10
_chemical_name_systematic ?
_space_group_IT_number 2
_symmetry_cell_setting triclinic
_symmetry_space_group_name_Hall '-P 1'
_symmetry_space_group_name_H-M 'P -1'
_atom_sites_solution_hydrogens geom
_atom_sites_solution_primary direct
_atom_sites_solution_secondary difmap
_audit_creation_method SHELXL-97
_audit_update_record
;
2009-09-25 # Formatted by publCIF
;
_cell_angle_alpha 98.4330(10)
_cell_angle_beta 102.0750(10)
_cell_angle_gamma 97.5990(10)
_cell_formula_units_Z 2
_cell_length_a 9.9074(2)
_cell_length_b 10.2809(2)
_cell_length_c 13.1628(2)
_cell_measurement_reflns_used 7604
_cell_measurement_temperature 100(2)
_cell_measurement_theta_max 31.71
_cell_measurement_theta_min 2.35
_cell_volume 1278.36(4)
_computing_cell_refinement 'Bruker SMART'
_computing_data_collection 'Bruker SMART'
_computing_data_reduction 'Bruker SAINT'
_computing_molecular_graphics 'Bruker SHELXTL'
_computing_publication_material 'Bruker SHELXTL'
_computing_structure_refinement 'SHELXL-97 (Sheldrick, 1997)'
_computing_structure_solution 'SHELXS-97 (Sheldrick, 1990)'
_diffrn_ambient_temperature 100(2)
_diffrn_measured_fraction_theta_full 0.989
_diffrn_measured_fraction_theta_max 0.989
_diffrn_measurement_device_type 'CCD area detector'
_diffrn_measurement_method 'phi and omega scans'
_diffrn_radiation_monochromator graphite
_diffrn_radiation_source 'fine-focus sealed tube'
_diffrn_radiation_type MoK\a
_diffrn_radiation_wavelength 0.71073
_diffrn_reflns_av_R_equivalents 0.0441
_diffrn_reflns_av_sigmaI/netI 0.0544
_diffrn_reflns_limit_h_max 14
_diffrn_reflns_limit_h_min -14
_diffrn_reflns_limit_k_max 14
_diffrn_reflns_limit_k_min -14
_diffrn_reflns_limit_l_max 19
_diffrn_reflns_limit_l_min -19
_diffrn_reflns_number 25565
_diffrn_reflns_theta_full 31.00
_diffrn_reflns_theta_max 31.00
_diffrn_reflns_theta_min 2.03
_exptl_absorpt_coefficient_mu 10.550
_exptl_absorpt_correction_T_max 0.8088
_exptl_absorpt_correction_T_min 0.2316
_exptl_absorpt_correction_type multi-scan
_exptl_absorpt_process_details SADABS
_exptl_crystal_colour colourless
_exptl_crystal_density_diffrn 2.383
_exptl_crystal_density_meas 0
_exptl_crystal_density_method 'not measured'
_exptl_crystal_description needle
_exptl_crystal_F_000 864
_exptl_crystal_size_max 0.20
_exptl_crystal_size_mid 0.02
_exptl_crystal_size_min 0.02
_refine_diff_density_max 1.646
_refine_diff_density_min -1.236
_refine_diff_density_rms 0.187
_refine_ls_extinction_method none
_refine_ls_goodness_of_fit_ref 0.982
_refine_ls_hydrogen_treatment constr
_refine_ls_matrix_type full
_refine_ls_number_parameters 327
_refine_ls_number_reflns 8061
_refine_ls_number_restraints 0
_refine_ls_restrained_S_all 0.982
_refine_ls_R_factor_all 0.0465
_refine_ls_R_factor_gt 0.0304
_refine_ls_shift/su_max 0.002
_refine_ls_shift/su_mean 0.000
_refine_ls_structure_factor_coef Fsqd
_refine_ls_weighting_details 'calc w=1/[\s^2^(Fo^2^)+(0.0206P)^2^+0.0000P] where P=(Fo^2^+2Fc^2^)/3'
_refine_ls_weighting_scheme calc
_refine_ls_wR_factor_gt 0.0531
_refine_ls_wR_factor_ref 0.0562
_reflns_number_gt 6539
_reflns_number_total 8061
_reflns_threshold_expression >2sigma(I)
_cod_data_source_file ic901914n_si_001_7.cif
_cod_data_source_block alm114
_cod_database_code 4303787

loop_
_symmetry_equiv_pos_as_xyz
'x, y, z'
'-x, -y, -z'

loop_
_atom_site_label
_atom_site_type_symbol
_atom_site_fract_x
_atom_site_fract_y
_atom_site_fract_z
_atom_site_U_iso_or_equiv
_atom_site_adp_type
_atom_site_occupancy
_atom_site_symmetry_multiplicity
_atom_site_calc_flag
_atom_site_refinement_flags
_atom_site_disorder_assembly
_atom_site_disorder_group
Au1 Au 0.088114(14) 0.539499(13) 0.148468(10) 0.01157(4) Uani 1 1 d . . .
Cu1 Cu 0.26782(5) 0.50395(4) 0.34043(4) 0.01828(10) Uani 1 1 d . . .
Cu2 Cu 0.32985(5) 0.72206(4) 0.26728(3) 0.01729(10) Uani 1 1 d . . .
Br1 Br 0.47048(4) 0.54695(3) 0.26045(3) 0.01629(8) Uani 1 1 d . . .
Br2 Br 0.25731(4) 0.71859(3) 0.43672(3) 0.01925(8) Uani 1 1 d . . .
C1 C -0.0282(4) 0.4663(3) 0.2433(3) 0.0132(7) Uani 1 1 d . . .
C2 C -0.1762(4) 0.4440(4) 0.3498(3) 0.0205(8) Uani 1 1 d . . .
H2A H -0.2387 0.4652 0.3931 0.025 Uiso 1 1 calc R . .
C3 C -0.1349(4) 0.3251(4) 0.3290(3) 0.0186(8) Uani 1 1 d . . .
H3A H -0.1624 0.2465 0.3547 0.022 Uiso 1 1 calc R . .
C4 C 0.0390(4) 0.2405(3) 0.2339(3) 0.0151(7) Uani 1 1 d . . .
H4A H 0.0915 0.2701 0.1828 0.018 Uiso 1 1 calc R . .
H4B H -0.0235 0.1552 0.1995 0.018 Uiso 1 1 calc R . .
C5 C 0.1396(4) 0.2199(3) 0.3303(3) 0.0137(7) Uani 1 1 d . . .
C6 C 0.1288(4) 0.1012(3) 0.3669(3) 0.0177(7) Uani 1 1 d . . .
H6A H 0.0609 0.0272 0.3275 0.021 Uiso 1 1 calc R . .
C7 C 0.2161(4) 0.0889(4) 0.4605(3) 0.0210(8) Uani 1 1 d . . .
H7A H 0.2078 0.0081 0.4873 0.025 Uiso 1 1 calc R . .
C8 C 0.3158(4) 0.1977(4) 0.5138(3) 0.0201(8) Uani 1 1 d . . .
H8A H 0.3775 0.1934 0.5786 0.024 Uiso 1 1 calc R . .
C9 C 0.3244(4) 0.3126(4) 0.4714(3) 0.0175(7) Uani 1 1 d . . .
H9A H 0.3950 0.3860 0.5076 0.021 Uiso 1 1 calc R . .
C10 C -0.1239(4) 0.6701(4) 0.3016(3) 0.0234(9) Uani 1 1 d . . .
H10A H -0.0783 0.7070 0.2504 0.035 Uiso 1 1 calc R . .
H10B H -0.0791 0.7195 0.3729 0.035 Uiso 1 1 calc R . .
H10C H -0.2233 0.6782 0.2851 0.035 Uiso 1 1 calc R . .
C11 C 0.2034(4) 0.5995(3) 0.0484(2) 0.0115(7) Uani 1 1 d . . .
C12 C 0.3470(4) 0.5907(4) -0.0620(3) 0.0185(8) Uani 1 1 d . . .
H12A H 0.4040 0.5564 -0.1057 0.022 Uiso 1 1 calc R . .
C13 C 0.3242(4) 0.7167(4) -0.0443(3) 0.0198(8) Uani 1 1 d . . .
H13A H 0.3618 0.7891 -0.0730 0.024 Uiso 1 1 calc R . .
C14 C 0.1815(4) 0.8395(3) 0.0628(3) 0.0160(7) Uani 1 1 d . . .
H14A H 0.1039 0.8122 0.0960 0.019 Uiso 1 1 calc R . .
H14B H 0.1430 0.8812 0.0023 0.019 Uiso 1 1 calc R . .
C15 C 0.2911(4) 0.9409(3) 0.1417(3) 0.0125(7) Uani 1 1 d . . .
C16 C 0.3234(4) 1.0697(3) 0.1239(3) 0.0191(8) Uani 1 1 d . . .
H16A H 0.2796 1.0935 0.0594 0.023 Uiso 1 1 calc R . .
C17 C 0.4188(4) 1.1628(3) 0.1994(3) 0.0205(8) Uani 1 1 d . . .
H17A H 0.4411 1.2515 0.1880 0.025 Uiso 1 1 calc R . .
C18 C 0.4818(4) 1.1256(3) 0.2924(3) 0.0181(8) Uani 1 1 d . . .
H18A H 0.5475 1.1879 0.3465 0.022 Uiso 1 1 calc R . .
C19 C 0.4462(4) 0.9954(3) 0.3040(3) 0.0173(7) Uani 1 1 d . . .
H19A H 0.4903 0.9694 0.3674 0.021 Uiso 1 1 calc R . .
C20 C 0.2651(4) 0.3768(3) -0.0045(3) 0.0218(8) Uani 1 1 d . . .
H20A H 0.2822 0.3612 0.0684 0.033 Uiso 1 1 calc R . .
H20B H 0.3364 0.3440 -0.0383 0.033 Uiso 1 1 calc R . .
H20C H 0.1721 0.3293 -0.0435 0.033 Uiso 1 1 calc R . .
N1 N -0.1106(3) 0.5290(3) 0.2965(2) 0.0159(6) Uani 1 1 d . . .
N2 N -0.0443(3) 0.3402(3) 0.2628(2) 0.0147(6) Uani 1 1 d . . .
N3 N 0.2380(3) 0.3262(3) 0.3817(2) 0.0146(6) Uani 1 1 d . . .
N4 N 0.2720(3) 0.5202(3) -0.0047(2) 0.0140(6) Uani 1 1 d . . .
N5 N 0.2355(3) 0.7208(3) 0.0238(2) 0.0131(6) Uani 1 1 d . . .
N6 N 0.3531(3) 0.9028(3) 0.2313(2) 0.0137(6) Uani 1 1 d . . .
B1 B 0.7572(5) 0.9420(4) 0.1904(4) 0.0201(9) Uani 1 1 d . . .
F1 F 0.7939(3) 0.9750(3) 0.29889(19) 0.0446(7) Uani 1 1 d . . .
F2 F 0.7248(3) 1.0533(3) 0.1501(2) 0.0456(7) Uani 1 1 d . . .
F3 F 0.6451(3) 0.8405(2) 0.1591(2) 0.0460(7) Uani 1 1 d . . .
F4 F 0.8716(2) 0.9056(2) 0.15327(19) 0.0308(6) Uani 1 1 d . . .

loop_
_atom_site_aniso_label
_atom_site_aniso_U_11
_atom_site_aniso_U_22
_atom_site_aniso_U_33
_atom_site_aniso_U_23
_atom_site_aniso_U_13
_atom_site_aniso_U_12
Au1 0.01041(6) 0.01194(6) 0.01231(6) 0.00382(5) 0.00225(5) 0.00051(4)
Cu1 0.0211(2) 0.0128(2) 0.0192(2) 0.00528(18) 0.00219(19) -0.00199(18)
Cu2 0.0203(2) 0.0132(2) 0.0181(2) 0.00725(18) 0.00134(19) 0.00162(17)
Br1 0.01427(17) 0.01699(17) 0.01692(17) 0.00103(14) 0.00322(14) 0.00306(13)
Br2 0.0254(2) 0.01763(18) 0.01530(17) 0.00205(14) 0.00711(15) 0.00315(15)
C1 0.0125(17) 0.0158(17) 0.0109(16) 0.0050(13) 0.0008(13) 0.0012(13)
C2 0.0176(19) 0.027(2) 0.0214(19) 0.0121(16) 0.0081(16) 0.0055(16)
C3 0.0186(19) 0.024(2) 0.0162(18) 0.0102(15) 0.0068(15) 0.0044(15)
C4 0.0132(17) 0.0138(17) 0.0176(18) 0.0023(14) 0.0037(14) 0.0001(13)
C5 0.0132(17) 0.0098(16) 0.0184(18) 0.0038(13) 0.0030(14) 0.0028(13)
C6 0.0157(18) 0.0134(17) 0.0232(19) 0.0042(15) 0.0036(15) 0.0000(14)
C7 0.028(2) 0.0131(17) 0.024(2) 0.0083(15) 0.0056(17) 0.0083(15)
C8 0.024(2) 0.0192(18) 0.0168(18) 0.0038(15) -0.0001(16) 0.0111(16)
C9 0.0172(19) 0.0171(17) 0.0164(18) 0.0009(14) 0.0019(15) 0.0024(14)
C10 0.021(2) 0.022(2) 0.031(2) 0.0092(17) 0.0084(18) 0.0090(16)
C11 0.0127(17) 0.0135(16) 0.0075(15) 0.0037(13) 0.0003(13) 0.0003(13)
C12 0.0147(18) 0.028(2) 0.0112(16) -0.0011(15) 0.0053(14) 0.0005(15)
C13 0.019(2) 0.024(2) 0.0157(18) 0.0057(15) 0.0055(15) -0.0019(15)
C14 0.0179(19) 0.0139(17) 0.0162(17) 0.0052(14) 0.0010(15) 0.0051(14)
C15 0.0142(17) 0.0113(16) 0.0126(16) 0.0017(13) 0.0054(14) 0.0014(13)
C16 0.023(2) 0.0155(17) 0.0206(19) 0.0084(15) 0.0048(16) 0.0030(15)
C17 0.024(2) 0.0115(17) 0.029(2) 0.0078(15) 0.0107(17) 0.0030(15)
C18 0.0128(18) 0.0174(18) 0.0217(19) -0.0017(15) 0.0037(15) -0.0002(14)
C19 0.0190(19) 0.0154(17) 0.0154(17) -0.0002(14) 0.0013(15) 0.0037(14)
C20 0.023(2) 0.0141(17) 0.025(2) -0.0032(15) 0.0021(17) 0.0054(15)
N1 0.0131(15) 0.0177(15) 0.0194(16) 0.0087(13) 0.0053(13) 0.0034(12)
N2 0.0126(15) 0.0162(15) 0.0160(15) 0.0074(12) 0.0027(12) 0.0010(12)
N3 0.0161(15) 0.0125(14) 0.0148(15) 0.0013(12) 0.0038(12) 0.0018(12)
N4 0.0153(15) 0.0132(14) 0.0116(14) -0.0002(11) 0.0013(12) 0.0014(11)
N5 0.0131(15) 0.0133(14) 0.0132(14) 0.0038(11) 0.0040(12) 0.0003(11)
N6 0.0127(15) 0.0147(14) 0.0135(14) 0.0025(11) 0.0024(12) 0.0029(11)
B1 0.022(2) 0.015(2) 0.025(2) 0.0064(17) 0.0065(19) 0.0036(17)
F1 0.0362(16) 0.074(2) 0.0235(14) 0.0120(14) 0.0055(12) 0.0074(14)
F2 0.0524(18) 0.0410(16) 0.0563(18) 0.0318(14) 0.0157(15) 0.0234(14)
F3 0.0274(15) 0.0264(13) 0.077(2) -0.0160(13) 0.0217(14) -0.0074(11)
F4 0.0269(13) 0.0218(12) 0.0433(15) -0.0019(11) 0.0160(12) -0.0015(10)

loop_
_atom_type_symbol
_atom_type_description
_atom_type_scat_dispersion_real
_atom_type_scat_dispersion_imag
_atom_type_scat_source
C C 0.0033 0.0016 'International Tables Vol C Tables 4.2.6.8 and 6.1.1.4'
H H 0.0000 0.0000 'International Tables Vol C Tables 4.2.6.8 and 6.1.1.4'
B B 0.0013 0.0007 'International Tables Vol C Tables 4.2.6.8 and 6.1.1.4'
N N 0.0061 0.0033 'International Tables Vol C Tables 4.2.6.8 and 6.1.1.4'
F F 0.0171 0.0103 'International Tables Vol C Tables 4.2.6.8 and 6.1.1.4'
Cu Cu 0.3201 1.2651 'International Tables Vol C Tables 4.2.6.8 and 6.1.1.4'
Br Br -0.2901 2.4595 'International Tables Vol C Tables 4.2.6.8 and 6.1.1.4'
Au Au -2.0133 8.8022 'International Tables Vol C Tables 4.2.6.8 and 6.1.1.4'

loop_
_geom_angle_atom_site_label_1
_geom_angle_atom_site_label_2
_geom_angle_atom_site_label_3
_geom_angle
_geom_angle_site_symmetry_1
_geom_angle_site_symmetry_3
_geom_angle_publ_flag
C1 Au1 C11 175.99(13) . . ?
C1 Au1 Cu2 111.56(10) . . ?
C11 Au1 Cu2 71.15(9) . . ?
C1 Au1 Cu1 70.01(9) . . ?
C11 Au1 Cu1 110.35(9) . . ?
Cu2 Au1 Cu1 54.496(12) . . ?
N3 Cu1 Br2 128.92(8) . . ?
N3 Cu1 Br1 115.08(8) . . ?
Br2 Cu1 Br1 104.05(2) . . ?
N3 Cu1 Cu2 171.22(8) . . ?
Br2 Cu1 Cu2 59.159(16) . . ?
Br1 Cu1 Cu2 56.692(16) . . ?
N3 Cu1 Au1 117.04(9) . . ?
Br2 Cu1 Au1 94.314(16) . . ?
Br1 Cu1 Au1 88.846(16) . . ?
Cu2 Cu1 Au1 62.204(14) . . ?
N6 Cu2 Br1 132.32(8) . . ?
N6 Cu2 Br2 112.72(8) . . ?
Br1 Cu2 Br2 103.232(19) . . ?
N6 Cu2 Cu1 168.10(8) . . ?
Br1 Cu2 Cu1 58.674(16) . . ?
Br2 Cu2 Cu1 56.158(16) . . ?
N6 Cu2 Au1 116.57(8) . . ?
Br1 Cu2 Au1 90.569(16) . . ?
Br2 Cu2 Au1 93.256(17) . . ?
Cu1 Cu2 Au1 63.300(14) . . ?
Cu2 Br1 Cu1 64.635(17) . . ?
Cu1 Br2 Cu2 64.684(16) . . ?
N1 C1 N2 105.1(3) . . ?
N1 C1 Au1 128.2(2) . . ?
N2 C1 Au1 126.7(2) . . ?
C3 C2 N1 107.1(3) . . ?
C3 C2 H2A 126.5 . . ?
N1 C2 H2A 126.5 . . ?
C2 C3 N2 106.4(3) . . ?
C2 C3 H3A 126.8 . . ?
N2 C3 H3A 126.8 . . ?
N2 C4 C5 110.2(3) . . ?
N2 C4 H4A 109.6 . . ?
C5 C4 H4A 109.6 . . ?
N2 C4 H4B 109.6 . . ?
C5 C4 H4B 109.6 . . ?
H4A C4 H4B 108.1 . . ?
N3 C5 C6 121.7(3) . . ?
N3 C5 C4 116.3(3) . . ?
C6 C5 C4 121.9(3) . . ?
C5 C6 C7 120.4(3) . . ?
C5 C6 H6A 119.8 . . ?
C7 C6 H6A 119.8 . . ?
C8 C7 C6 118.0(3) . . ?
C8 C7 H7A 121.0 . . ?
C6 C7 H7A 121.0 . . ?
C9 C8 C7 118.9(3) . . ?
C9 C8 H8A 120.6 . . ?
C7 C8 H8A 120.6 . . ?
N3 C9 C8 123.5(3) . . ?
N3 C9 H9A 118.3 . . ?
C8 C9 H9A 118.3 . . ?
N1 C10 H10A 109.5 . . ?
N1 C10 H10B 109.5 . . ?
H10A C10 H10B 109.5 . . ?
N1 C10 H10C 109.5 . . ?
H10A C10 H10C 109.5 . . ?
H10B C10 H10C 109.5 . . ?
N4 C11 N5 105.1(3) . . ?
N4 C11 Au1 124.2(2) . . ?
N5 C11 Au1 130.6(2) . . ?
C13 C12 N4 106.8(3) . . ?
C13 C12 H12A 126.6 . . ?
N4 C12 H12A 126.6 . . ?
C12 C13 N5 106.6(3) . . ?
C12 C13 H13A 126.7 . . ?
N5 C13 H13A 126.7 . . ?
N5 C14 C15 113.0(3) . . ?
N5 C14 H14A 109.0 . . ?
C15 C14 H14A 109.0 . . ?
N5 C14 H14B 109.0 . . ?
C15 C14 H14B 109.0 . . ?
H14A C14 H14B 107.8 . . ?
N6 C15 C16 121.7(3) . . ?
N6 C15 C14 117.5(3) . . ?
C16 C15 C14 120.8(3) . . ?
C17 C16 C15 119.9(3) . . ?
C17 C16 H16A 120.0 . . ?
C15 C16 H16A 120.0 . . ?
C16 C17 C18 119.0(3) . . ?
C16 C17 H17A 120.5 . . ?
C18 C17 H17A 120.5 . . ?
C19 C18 C17 117.9(3) . . ?
C19 C18 H18A 121.1 . . ?
C17 C18 H18A 121.1 . . ?
N6 C19 C18 124.1(3) . . ?
N6 C19 H19A 118.0 . . ?
C18 C19 H19A 118.0 . . ?
N4 C20 H20A 109.5 . . ?
N4 C20 H20B 109.5 . . ?
H20A C20 H20B 109.5 . . ?
N4 C20 H20C 109.5 . . ?
H20A C20 H20C 109.5 . . ?
H20B C20 H20C 109.5 . . ?
C1 N1 C2 110.8(3) . . ?
C1 N1 C10 125.0(3) . . ?
C2 N1 C10 124.2(3) . . ?
C1 N2 C3 110.6(3) . . ?
C1 N2 C4 124.9(3) . . ?
C3 N2 C4 123.7(3) . . ?
C9 N3 C5 117.5(3) . . ?
C9 N3 Cu1 115.5(2) . . ?
C5 N3 Cu1 127.0(2) . . ?
C11 N4 C12 110.9(3) . . ?
C11 N4 C20 124.7(3) . . ?
C12 N4 C20 124.4(3) . . ?
C11 N5 C13 110.6(3) . . ?
C11 N5 C14 124.5(3) . . ?
C13 N5 C14 125.0(3) . . ?
C19 N6 C15 117.4(3) . . ?
C19 N6 Cu2 114.9(2) . . ?
C15 N6 Cu2 127.6(2) . . ?
F3 B1 F2 110.5(4) . . ?
F3 B1 F1 110.0(4) . . ?
F2 B1 F1 108.6(3) . . ?
F3 B1 F4 110.8(3) . . ?
F2 B1 F4 107.4(3) . . ?
F1 B1 F4 109.5(3) . . ?

loop_
_geom_bond_atom_site_label_1
_geom_bond_atom_site_label_2
_geom_bond_distance
_geom_bond_site_symmetry_2
_geom_bond_publ_flag
Au1 C1 2.025(3) . ?
Au1 C11 2.026(3) . ?
Au1 Cu2 2.8439(5) . ?
Au1 Cu1 2.8720(5) . ?
Cu1 N3 1.985(3) . ?
Cu1 Br2 2.4046(5) . ?
Cu1 Br1 2.4741(6) . ?
Cu1 Cu2 2.6171(6) . ?
Cu2 N6 1.981(3) . ?
Cu2 Br1 2.4205(5) . ?
Cu2 Br2 2.4857(6) . ?
C1 N1 1.348(4) . ?
C1 N2 1.353(4) . ?
C2 C3 1.348(5) . ?
C2 N1 1.378(4) . ?
C2 H2A 0.9500 . ?
C3 N2 1.385(4) . ?
C3 H3A 0.9500 . ?
C4 N2 1.456(4) . ?
C4 C5 1.502(5) . ?
C4 H4A 0.9900 . ?
C4 H4B 0.9900 . ?
C5 N3 1.352(4) . ?
C5 C6 1.375(5) . ?
C6 C7 1.382(5) . ?
C6 H6A 0.9500 . ?
C7 C8 1.381(5) . ?
C7 H7A 0.9500 . ?
C8 C9 1.378(5) . ?
C8 H8A 0.9500 . ?
C9 N3 1.343(4) . ?
C9 H9A 0.9500 . ?
C10 N1 1.468(4) . ?
C10 H10A 0.9800 . ?
C10 H10B 0.9800 . ?
C10 H10C 0.9800 . ?
C11 N4 1.338(4) . ?
C11 N5 1.348(4) . ?
C12 C13 1.340(5) . ?
C12 N4 1.378(4) . ?
C12 H12A 0.9500 . ?
C13 N5 1.381(4) . ?
C13 H13A 0.9500 . ?
C14 N5 1.464(4) . ?
C14 C15 1.502(5) . ?
C14 H14A 0.9900 . ?
C14 H14B 0.9900 . ?
C15 N6 1.347(4) . ?
C15 C16 1.387(5) . ?
C16 C17 1.373(5) . ?
C16 H16A 0.9500 . ?
C17 C18 1.385(5) . ?
C17 H17A 0.9500 . ?
C18 C19 1.377(5) . ?
C18 H18A 0.9500 . ?
C19 N6 1.344(4) . ?
C19 H19A 0.9500 . ?
C20 N4 1.468(4) . ?
C20 H20A 0.9800 . ?
C20 H20B 0.9800 . ?
C20 H20C 0.9800 . ?
B1 F3 1.367(5) . ?
B1 F2 1.377(5) . ?
B1 F1 1.377(5) . ?
B1 F4 1.397(5) . ?

loop_
_geom_torsion_atom_site_label_1
_geom_torsion_atom_site_label_2
_geom_torsion_atom_site_label_3
_geom_torsion_atom_site_label_4
_geom_torsion
_geom_torsion_site_symmetry_1
_geom_torsion_site_symmetry_2
_geom_torsion_site_symmetry_3
_geom_torsion_site_symmetry_4
_geom_torsion_publ_flag
C1 Au1 Cu1 N3 52.14(14) . . . . ?
C11 Au1 Cu1 N3 -123.60(13) . . . . ?
Cu2 Au1 Cu1 N3 -170.15(10) . . . . ?
C1 Au1 Cu1 Br2 -86.10(10) . . . . ?
C11 Au1 Cu1 Br2 98.16(10) . . . . ?
Cu2 Au1 Cu1 Br2 51.615(17) . . . . ?
C1 Au1 Cu1 Br1 169.90(10) . . . . ?
C11 Au1 Cu1 Br1 -5.85(10) . . . . ?
Cu2 Au1 Cu1 Br1 -52.390(16) . . . . ?
C1 Au1 Cu1 Cu2 -137.71(10) . . . . ?
C11 Au1 Cu1 Cu2 46.54(10) . . . . ?
N3 Cu1 Cu2 N6 179.7(7) . . . . ?
Br2 Cu1 Cu2 N6 -22.1(4) . . . . ?
Br1 Cu1 Cu2 N6 -159.0(4) . . . . ?
Au1 Cu1 Cu2 N6 92.4(4) . . . . ?
N3 Cu1 Cu2 Br1 -21.2(6) . . . . ?
Br2 Cu1 Cu2 Br1 136.95(2) . . . . ?
Au1 Cu1 Cu2 Br1 -108.610(16) . . . . ?
N3 Cu1 Cu2 Br2 -158.2(6) . . . . ?
Br1 Cu1 Cu2 Br2 -136.95(2) . . . . ?
Au1 Cu1 Cu2 Br2 114.443(17) . . . . ?
N3 Cu1 Cu2 Au1 87.4(6) . . . . ?
Br2 Cu1 Cu2 Au1 -114.443(17) . . . . ?
Br1 Cu1 Cu2 Au1 108.610(16) . . . . ?
C1 Au1 Cu2 N6 -123.84(13) . . . . ?
C11 Au1 Cu2 N6 59.31(13) . . . . ?
Cu1 Au1 Cu2 N6 -166.68(9) . . . . ?
C1 Au1 Cu2 Br1 96.89(10) . . . . ?
C11 Au1 Cu2 Br1 -79.96(10) . . . . ?
Cu1 Au1 Cu2 Br1 54.056(16) . . . . ?
C1 Au1 Cu2 Br2 -6.40(10) . . . . ?
C11 Au1 Cu2 Br2 176.75(10) . . . . ?
Cu1 Au1 Cu2 Br2 -49.232(16) . . . . ?
C1 Au1 Cu2 Cu1 42.84(10) . . . . ?
C11 Au1 Cu2 Cu1 -134.01(10) . . . . ?
N6 Cu2 Br1 Cu1 174.27(12) . . . . ?
Br2 Cu2 Br1 Cu1 35.625(19) . . . . ?
Au1 Cu2 Br1 Cu1 -57.854(15) . . . . ?
N3 Cu1 Br1 Cu2 176.50(10) . . . . ?
Br2 Cu1 Br1 Cu2 -37.173(19) . . . . ?
Au1 Cu1 Br1 Cu2 56.985(15) . . . . ?
N3 Cu1 Br2 Cu2 175.82(11) . . . . ?
Br1 Cu1 Br2 Cu2 36.025(18) . . . . ?
Au1 Cu1 Br2 Cu2 -53.864(15) . . . . ?
N6 Cu2 Br2 Cu1 175.18(9) . . . . ?
Br1 Cu2 Br2 Cu1 -36.803(19) . . . . ?
Au1 Cu2 Br2 Cu1 54.549(15) . . . . ?
C11 Au1 C1 N1 -154.5(17) . . . . ?
Cu2 Au1 C1 N1 73.5(3) . . . . ?
Cu1 Au1 C1 N1 109.6(3) . . . . ?
C11 Au1 C1 N2 22(2) . . . . ?
Cu2 Au1 C1 N2 -109.7(3) . . . . ?
Cu1 Au1 C1 N2 -73.6(3) . . . . ?
N1 C2 C3 N2 0.0(4) . . . . ?
N2 C4 C5 N3 -63.5(4) . . . . ?
N2 C4 C5 C6 113.9(4) . . . . ?
N3 C5 C6 C7 2.4(5) . . . . ?
C4 C5 C6 C7 -174.8(3) . . . . ?
C5 C6 C7 C8 -1.7(5) . . . . ?
C6 C7 C8 C9 -0.3(5) . . . . ?
C7 C8 C9 N3 1.8(6) . . . . ?
C1 Au1 C11 N4 -22(2) . . . . ?
Cu2 Au1 C11 N4 111.4(3) . . . . ?
Cu1 Au1 C11 N4 72.8(3) . . . . ?
C1 Au1 C11 N5 162.3(17) . . . . ?
Cu2 Au1 C11 N5 -64.7(3) . . . . ?
Cu1 Au1 C11 N5 -103.4(3) . . . . ?
N4 C12 C13 N5 0.0(4) . . . . ?
N5 C14 C15 N6 -60.3(4) . . . . ?
N5 C14 C15 C16 121.6(3) . . . . ?
N6 C15 C16 C17 -1.3(5) . . . . ?
C14 C15 C16 C17 176.6(3) . . . . ?
C15 C16 C17 C18 0.4(5) . . . . ?
C16 C17 C18 C19 0.6(5) . . . . ?
C17 C18 C19 N6 -0.8(5) . . . . ?
N2 C1 N1 C2 0.8(4) . . . . ?
Au1 C1 N1 C2 178.1(3) . . . . ?
N2 C1 N1 C10 177.9(3) . . . . ?
Au1 C1 N1 C10 -4.7(5) . . . . ?
C3 C2 N1 C1 -0.5(4) . . . . ?
C3 C2 N1 C10 -177.7(3) . . . . ?
N1 C1 N2 C3 -0.8(4) . . . . ?
Au1 C1 N2 C3 -178.2(2) . . . . ?
N1 C1 N2 C4 -171.1(3) . . . . ?
Au1 C1 N2 C4 11.5(5) . . . . ?
C2 C3 N2 C1 0.5(4) . . . . ?
C2 C3 N2 C4 171.0(3) . . . . ?
C5 C4 N2 C1 106.5(4) . . . . ?
C5 C4 N2 C3 -62.5(4) . . . . ?
C8 C9 N3 C5 -1.1(5) . . . . ?
C8 C9 N3 Cu1 177.8(3) . . . . ?
C6 C5 N3 C9 -1.0(5) . . . . ?
C4 C5 N3 C9 176.4(3) . . . . ?
C6 C5 N3 Cu1 -179.8(3) . . . . ?
C4 C5 N3 Cu1 -2.5(4) . . . . ?
Br2 Cu1 N3 C9 -59.1(3) . . . . ?
Br1 Cu1 N3 C9 77.2(2) . . . . ?
Cu2 Cu1 N3 C9 96.7(6) . . . . ?
Au1 Cu1 N3 C9 179.6(2) . . . . ?
Br2 Cu1 N3 C5 119.8(3) . . . . ?
Br1 Cu1 N3 C5 -103.9(3) . . . . ?
Cu2 Cu1 N3 C5 -84.4(7) . . . . ?
Au1 Cu1 N3 C5 -1.6(3) . . . . ?
N5 C11 N4 C12 0.2(4) . . . . ?
Au1 C11 N4 C12 -176.8(2) . . . . ?
N5 C11 N4 C20 -178.1(3) . . . . ?
Au1 C11 N4 C20 4.9(5) . . . . ?
C13 C12 N4 C11 -0.1(4) . . . . ?
C13 C12 N4 C20 178.2(3) . . . . ?
N4 C11 N5 C13 -0.1(4) . . . . ?
Au1 C11 N5 C13 176.5(3) . . . . ?
N4 C11 N5 C14 178.9(3) . . . . ?
Au1 C11 N5 C14 -4.4(5) . . . . ?
C12 C13 N5 C11 0.1(4) . . . . ?
C12 C13 N5 C14 -179.0(3) . . . . ?
C15 C14 N5 C11 109.1(4) . . . . ?
C15 C14 N5 C13 -72.0(4) . . . . ?
C18 C19 N6 C15 -0.1(5) . . . . ?
C18 C19 N6 Cu2 177.4(3) . . . . ?
C16 C15 N6 C19 1.2(5) . . . . ?
C14 C15 N6 C19 -176.9(3) . . . . ?
C16 C15 N6 Cu2 -175.9(3) . . . . ?
C14 C15 N6 Cu2 6.0(4) . . . . ?
Br1 Cu2 N6 C19 -77.9(3) . . . . ?
Br2 Cu2 N6 C19 57.9(2) . . . . ?
Cu1 Cu2 N6 C19 77.7(5) . . . . ?
Au1 Cu2 N6 C19 164.0(2) . . . . ?
Br1 Cu2 N6 C15 99.3(3) . . . . ?
Br2 Cu2 N6 C15 -124.9(3) . . . . ?
Cu1 Cu2 N6 C15 -105.2(4) . . . . ?
Au1 Cu2 N6 C15 -18.8(3) . . . . ?
